data_4071056
loop_
_publ_author_name
'Schr\"oder, Kai'
'Haase, Detlev'
'Saak, Wolfgang'
'Beckhaus, Ruediger'
'Kretschmer, Winfried P.'
'L\"utzen, Arne'

_publ_section_title
;
 Tetrabenzo[a,c,g,i]fluorenyltitanium(III) and -(IV) Complexes: Syntheses,
 Reactions, and Catalytic Application
;
_journal_issue 8
_journal_name_full Organometallics
_journal_page_first 1859
_journal_paper_doi 10.1021/om7012293
_journal_volume 27
_journal_year 2008
_chemical_formula_sum 'C38 H28 Cl2 O Ti'
_chemical_formula_weight 619.40
_chemical_name_systematic
; 
 ? 
;
_space_group_IT_number 14
_symmetry_cell_setting monoclinic
_symmetry_space_group_name_Hall '-P 2yn'
_symmetry_space_group_name_H-M 'P 1 21/n 1'
_atom_sites_solution_hydrogens geom
_atom_sites_solution_primary direct
_atom_sites_solution_secondary difmap
_audit_creation_method SHELXL-97
_cell_angle_alpha 90.00
_cell_angle_beta 96.188(4)
_cell_angle_gamma 90.00
_cell_formula_units_Z 4
_cell_length_a 10.3873(3)
_cell_length_b 18.6488(9)
_cell_length_c 14.7521(6)
_cell_measurement_temperature 153(2)
_cell_volume 2841.0(2)
_computing_cell_refinement 'IPDS (Stoe, 1999)'
_computing_data_collection 'IPDS (Stoe, 1999)'
_computing_data_reduction 'XRED (Stoe, 1997)'
_computing_molecular_graphics 'Ortep-3 for Windows (Farrugia, 1997)'
_computing_publication_material 'SHELX-97 (Sheldrick, 1997)'
_computing_structure_refinement 'SHELXL-97 (Sheldrick, 1997)'
_computing_structure_solution 'SHELXS-97 (Sheldrick, 1990)'
_diffrn_ambient_temperature 153(2)
_diffrn_measured_fraction_theta_full 0.940
_diffrn_measured_fraction_theta_max 0.940
_diffrn_measurement_device_type 'Stoe IPDS'
_diffrn_radiation_monochromator graphite
_diffrn_radiation_source 'fine-focus sealed tube'
_diffrn_radiation_type MoK\a
_diffrn_radiation_wavelength 0.71073
_diffrn_reflns_av_R_equivalents 0.0792
_diffrn_reflns_av_sigmaI/netI 0.0800
_diffrn_reflns_limit_h_max 11
_diffrn_reflns_limit_h_min -11
_diffrn_reflns_limit_k_max 22
_diffrn_reflns_limit_k_min -22
_diffrn_reflns_limit_l_max 18
_diffrn_reflns_limit_l_min -18
_diffrn_reflns_number 26786
_diffrn_reflns_theta_full 25.98
_diffrn_reflns_theta_max 25.98
_diffrn_reflns_theta_min 2.25
_exptl_absorpt_coefficient_mu 0.521
_exptl_absorpt_correction_T_max 0.9212
_exptl_absorpt_correction_T_min 0.8593
_exptl_absorpt_correction_type none
_exptl_crystal_colour red
_exptl_crystal_density_diffrn 1.448
_exptl_crystal_density_method 'not measured'
_exptl_crystal_description block
_exptl_crystal_F_000 1280
_exptl_crystal_size_max 0.30
_exptl_crystal_size_mid 0.22
_exptl_crystal_size_min 0.16
_refine_diff_density_max 0.249
_refine_diff_density_min -0.315
_refine_diff_density_rms 0.052
_refine_ls_extinction_method none
_refine_ls_goodness_of_fit_ref 0.813
_refine_ls_hydrogen_treatment constr
_refine_ls_matrix_type full
_refine_ls_number_parameters 382
_refine_ls_number_reflns 5235
_refine_ls_number_restraints 0
_refine_ls_restrained_S_all 0.813
_refine_ls_R_factor_all 0.0661
_refine_ls_R_factor_gt 0.0331
_refine_ls_shift/su_max 0.001
_refine_ls_shift/su_mean 0.000
_refine_ls_structure_factor_coef Fsqd
_refine_ls_weighting_details 'calc w=1/[\s^2^(Fo^2^)+(0.0273P)^2^+0.0000P] where P=(Fo^2^+2Fc^2^)/3'
_refine_ls_weighting_scheme calc
_refine_ls_wR_factor_gt 0.0593
_refine_ls_wR_factor_ref 0.0649
_reflns_number_gt 3348
_reflns_number_total 5235
_reflns_threshold_expression >2sigma(I)
_cod_data_source_file om7012293-file005.cif
_cod_data_source_block DCP254
_cod_original_sg_symbol_H-M P21/n
_cod_database_code 4071056

loop_
_symmetry_equiv_pos_as_xyz
'x, y, z'
'-x+1/2, y+1/2, -z+1/2'
'-x, -y, -z'
'x-1/2, -y-1/2, z-1/2'

loop_
_atom_site_label
_atom_site_type_symbol
_atom_site_fract_x
_atom_site_fract_y
_atom_site_fract_z
_atom_site_U_iso_or_equiv
_atom_site_adp_type
_atom_site_occupancy
_atom_site_symmetry_multiplicity
_atom_site_calc_flag
_atom_site_refinement_flags
Ti1 Ti 0.51611(4) 0.608834(19) 0.21821(3) 0.01531(10) Uani 1 1 d .
Cl1 Cl 0.52893(7) 0.72930(3) 0.21655(4) 0.03158(16) Uani 1 1 d .
Cl2 Cl 0.35489(6) 0.58721(3) 0.30605(4) 0.02839(15) Uani 1 1 d .
O1 O 0.65756(15) 0.58395(8) 0.28945(10) 0.0187(3) Uani 1 1 d .
C1 C 0.5986(2) 0.56025(11) 0.09140(14) 0.0173(5) Uani 1 1 d .
H1 H 0.6903 0.5579 0.0936 0.021 Uiso 1 1 calc R
C2 C 0.5160(2) 0.50739(11) 0.12419(14) 0.0168(5) Uani 1 1 d .
C3 C 0.3861(2) 0.53189(11) 0.11022(14) 0.0156(5) Uani 1 1 d .
C4 C 0.3884(2) 0.60339(11) 0.07118(13) 0.0163(5) Uani 1 1 d .
C5 C 0.5184(2) 0.61705(11) 0.05484(13) 0.0171(5) Uani 1 1 d .
C6 C 0.5523(2) 0.44113(11) 0.17179(15) 0.0200(5) Uani 1 1 d .
C7 C 0.6807(3) 0.41833(12) 0.18461(16) 0.0254(6) Uani 1 1 d .
H7 H 0.7452 0.4442 0.1572 0.031 Uiso 1 1 calc R
C8 C 0.7149(3) 0.35856(13) 0.23674(19) 0.0344(7) Uani 1 1 d .
H8 H 0.8023 0.3427 0.2450 0.041 Uiso 1 1 calc R
C9 C 0.6192(3) 0.32176(13) 0.27719(19) 0.0364(7) Uani 1 1 d .
H9 H 0.6427 0.2821 0.3159 0.044 Uiso 1 1 calc R
C10 C 0.4925(3) 0.34159(12) 0.26223(17) 0.0315(6) Uani 1 1 d .
H10 H 0.4290 0.3145 0.2890 0.038 Uiso 1 1 calc R
C11 C 0.4539(2) 0.40152(11) 0.20778(15) 0.0228(5) Uani 1 1 d .
C12 C 0.3183(2) 0.42011(11) 0.18223(15) 0.0207(5) Uani 1 1 d .
C13 C 0.2181(3) 0.37315(12) 0.20087(16) 0.0260(6) Uani 1 1 d .
H13 H 0.2385 0.3326 0.2388 0.031 Uiso 1 1 calc R
C14 C 0.0923(3) 0.38433(13) 0.16580(17) 0.0293(6) Uani 1 1 d .
H14 H 0.0264 0.3525 0.1808 0.035 Uiso 1 1 calc R
C15 C 0.0611(3) 0.44188(13) 0.10866(17) 0.0296(6) Uani 1 1 d .
H15 H -0.0253 0.4481 0.0814 0.035 Uiso 1 1 calc R
C16 C 0.1558(3) 0.49029(12) 0.09140(16) 0.0234(6) Uani 1 1 d .
H16 H 0.1330 0.5301 0.0527 0.028 Uiso 1 1 calc R
C17 C 0.2835(2) 0.48261(11) 0.12892(15) 0.0188(5) Uani 1 1 d .
C18 C 0.2910(2) 0.65918(11) 0.04940(14) 0.0177(5) Uani 1 1 d .
C19 C 0.1708(2) 0.65997(12) 0.08407(15) 0.0214(5) Uani 1 1 d .
H19 H 0.1520 0.6242 0.1265 0.026 Uiso 1 1 calc R
C20 C 0.0793(3) 0.71144(12) 0.05798(17) 0.0262(6) Uani 1 1 d .
H20 H -0.0022 0.7104 0.0816 0.031 Uiso 1 1 calc R
C21 C 0.1063(3) 0.76493(13) -0.00295(18) 0.0303(6) Uani 1 1 d .
H21 H 0.0417 0.7989 -0.0238 0.036 Uiso 1 1 calc R
C22 C 0.2265(3) 0.76834(12) -0.03268(16) 0.0262(6) Uani 1 1 d .
H22 H 0.2448 0.8059 -0.0728 0.031 Uiso 1 1 calc R
C23 C 0.3239(2) 0.71784(11) -0.00561(15) 0.0192(5) Uani 1 1 d .
C24 C 0.4567(2) 0.72787(12) -0.02798(15) 0.0205(5) Uani 1 1 d .
C25 C 0.4927(3) 0.78675(12) -0.07859(16) 0.0262(6) Uani 1 1 d .
H25 H 0.4279 0.8190 -0.1041 0.031 Uiso 1 1 calc R
C26 C 0.6202(3) 0.79891(13) -0.09212(17) 0.0286(6) Uani 1 1 d .
H26 H 0.6420 0.8393 -0.1267 0.034 Uiso 1 1 calc R
C27 C 0.7166(3) 0.75281(12) -0.05578(16) 0.0269(6) Uani 1 1 d .
H27 H 0.8045 0.7619 -0.0643 0.032 Uiso 1 1 calc R
C28 C 0.6845(3) 0.69369(12) -0.00727(16) 0.0232(6) Uani 1 1 d .
H28 H 0.7503 0.6614 0.0166 0.028 Uiso 1 1 calc R
C29 C 0.5561(2) 0.68085(11) 0.00710(14) 0.0184(5) Uani 1 1 d .
C30 C 0.7668(2) 0.54573(11) 0.32040(14) 0.0170(5) Uani 1 1 d .
C31 C 0.8825(2) 0.55838(11) 0.28389(15) 0.0184(5) Uani 1 1 d .
C32 C 0.9891(2) 0.51656(12) 0.31573(15) 0.0220(5) Uani 1 1 d .
H32 H 1.0694 0.5248 0.2922 0.026 Uiso 1 1 calc R
C33 C 0.9819(3) 0.46349(12) 0.38045(16) 0.0257(6) Uani 1 1 d .
C34 C 0.8655(3) 0.45433(13) 0.41695(16) 0.0273(6) Uani 1 1 d .
H34 H 0.8603 0.4188 0.4626 0.033 Uiso 1 1 calc R
C35 C 0.7564(3) 0.49477(12) 0.38961(15) 0.0220(5) Uani 1 1 d .
C36 C 0.8954(2) 0.61530(13) 0.21322(16) 0.0248(5) Uani 1 1 d .
H36A H 0.9029 0.5926 0.1541 0.030 Uiso 1 1 calc R
H36B H 0.9729 0.6441 0.2310 0.030 Uiso 1 1 calc R
H36C H 0.8188 0.6463 0.2085 0.030 Uiso 1 1 calc R
C37 C 1.0970(3) 0.41669(14) 0.41085(18) 0.0353(7) Uani 1 1 d .
H37A H 1.1086 0.4142 0.4776 0.042 Uiso 1 1 calc R
H37B H 1.1749 0.4371 0.3889 0.042 Uiso 1 1 calc R
H37C H 1.0822 0.3683 0.3858 0.042 Uiso 1 1 calc R
C38 C 0.6320(3) 0.48484(15) 0.43019(18) 0.0338(7) Uani 1 1 d .
H38A H 0.5655 0.4672 0.3833 0.041 Uiso 1 1 calc R
H38B H 0.6044 0.5308 0.4538 0.041 Uiso 1 1 calc R
H38C H 0.6445 0.4500 0.4801 0.041 Uiso 1 1 calc R

loop_
_atom_site_aniso_label
_atom_site_aniso_U_11
_atom_site_aniso_U_22
_atom_site_aniso_U_33
_atom_site_aniso_U_23
_atom_site_aniso_U_13
_atom_site_aniso_U_12
Ti1 0.0165(3) 0.01426(18) 0.0153(2) -0.00304(17) 0.00229(16) 0.00063(17)
Cl1 0.0478(5) 0.0147(3) 0.0306(3) -0.0061(3) -0.0032(3) -0.0010(3)
Cl2 0.0221(4) 0.0411(3) 0.0235(3) -0.0064(3) 0.0100(3) -0.0016(3)
O1 0.0191(10) 0.0216(8) 0.0156(8) -0.0015(6) 0.0023(7) 0.0003(7)
C1 0.0132(15) 0.0223(12) 0.0166(11) -0.0068(9) 0.0026(9) -0.0003(9)
C2 0.0193(15) 0.0171(11) 0.0140(11) -0.0068(9) 0.0019(9) -0.0003(9)
C3 0.0197(15) 0.0152(11) 0.0121(11) -0.0036(8) 0.0018(9) -0.0022(9)
C4 0.0176(14) 0.0183(11) 0.0131(10) -0.0032(9) 0.0021(9) -0.0026(9)
C5 0.0221(15) 0.0166(11) 0.0128(11) -0.0046(9) 0.0031(9) -0.0014(9)
C6 0.0269(17) 0.0151(11) 0.0176(12) -0.0080(9) 0.0009(10) 0.0012(10)
C7 0.0273(17) 0.0182(11) 0.0306(13) -0.0085(10) 0.0023(11) 0.0024(10)
C8 0.0310(19) 0.0217(13) 0.0483(18) -0.0067(12) -0.0058(13) 0.0081(11)
C9 0.041(2) 0.0210(13) 0.0455(17) 0.0061(12) -0.0042(14) 0.0072(12)
C10 0.0413(19) 0.0182(12) 0.0348(15) 0.0054(10) 0.0027(13) -0.0011(11)
C11 0.0283(16) 0.0182(12) 0.0218(12) -0.0054(9) 0.0018(10) 0.0015(10)
C12 0.0303(17) 0.0128(10) 0.0196(12) -0.0051(9) 0.0062(10) -0.0026(10)
C13 0.0347(19) 0.0185(12) 0.0261(13) 0.0003(9) 0.0094(11) -0.0036(10)
C14 0.0316(18) 0.0229(12) 0.0352(14) -0.0032(11) 0.0118(12) -0.0110(11)
C15 0.0252(18) 0.0321(14) 0.0306(14) -0.0049(11) -0.0006(12) -0.0060(11)
C16 0.0242(17) 0.0229(12) 0.0227(13) 0.0003(10) 0.0001(11) -0.0032(10)
C17 0.0250(16) 0.0158(11) 0.0156(11) -0.0050(9) 0.0029(10) -0.0023(9)
C18 0.0179(15) 0.0179(11) 0.0166(11) -0.0027(9) -0.0006(9) -0.0025(9)
C19 0.0184(15) 0.0213(12) 0.0242(12) 0.0012(9) 0.0015(10) -0.0037(10)
C20 0.0179(16) 0.0287(13) 0.0325(14) -0.0009(10) 0.0045(11) 0.0004(10)
C21 0.0214(17) 0.0264(13) 0.0419(16) 0.0059(11) -0.0026(12) 0.0050(11)
C22 0.0264(18) 0.0222(12) 0.0290(13) 0.0074(10) -0.0012(11) -0.0021(10)
C23 0.0210(16) 0.0203(12) 0.0160(11) 0.0006(9) 0.0007(10) -0.0013(10)
C24 0.0235(16) 0.0209(11) 0.0171(12) -0.0002(9) 0.0028(10) -0.0044(10)
C25 0.0298(18) 0.0255(13) 0.0236(13) 0.0039(10) 0.0047(11) -0.0026(11)
C26 0.0309(19) 0.0284(13) 0.0274(14) 0.0060(11) 0.0068(12) -0.0098(11)
C27 0.0228(17) 0.0312(14) 0.0280(13) -0.0020(11) 0.0083(11) -0.0109(11)
C28 0.0230(17) 0.0239(12) 0.0229(13) -0.0032(9) 0.0037(10) -0.0028(10)
C29 0.0214(16) 0.0183(12) 0.0156(11) -0.0039(9) 0.0032(9) -0.0044(9)
C30 0.0192(15) 0.0163(11) 0.0148(11) -0.0045(9) -0.0015(10) 0.0024(9)
C31 0.0200(16) 0.0181(11) 0.0168(12) -0.0044(9) 0.0006(10) -0.0012(9)
C32 0.0194(16) 0.0241(12) 0.0222(12) -0.0074(9) 0.0015(10) -0.0005(10)
C33 0.0287(18) 0.0238(12) 0.0228(13) -0.0064(10) -0.0048(11) 0.0075(10)
C34 0.0351(19) 0.0270(13) 0.0187(13) 0.0039(10) -0.0022(11) 0.0025(11)
C35 0.0275(17) 0.0234(12) 0.0142(11) -0.0012(9) -0.0013(10) -0.0002(10)
C36 0.0185(15) 0.0276(12) 0.0287(13) 0.0005(10) 0.0043(10) -0.0038(10)
C37 0.039(2) 0.0332(14) 0.0327(15) -0.0029(12) -0.0036(13) 0.0125(12)
C38 0.0346(19) 0.0442(16) 0.0233(14) 0.0119(11) 0.0071(12) -0.0002(12)

loop_
_atom_type_symbol
_atom_type_description
_atom_type_scat_dispersion_real
_atom_type_scat_dispersion_imag
_atom_type_scat_source
C C 0.0033 0.0016 'International Tables Vol C Tables 4.2.6.8 and 6.1.1.4'
H H 0.0000 0.0000 'International Tables Vol C Tables 4.2.6.8 and 6.1.1.4'
O O 0.0106 0.0060 'International Tables Vol C Tables 4.2.6.8 and 6.1.1.4'
Cl Cl 0.1484 0.1585 'International Tables Vol C Tables 4.2.6.8 and 6.1.1.4'
Ti Ti 0.2776 0.4457 'International Tables Vol C Tables 4.2.6.8 and 6.1.1.4'

loop_
_geom_angle_atom_site_label_1
_geom_angle_atom_site_label_2
_geom_angle_atom_site_label_3
_geom_angle
O1 Ti1 Cl1 102.79(5)
O1 Ti1 Cl2 103.36(5)
Cl1 Ti1 Cl2 103.45(3)
O1 Ti1 C1 91.21(8)
Cl1 Ti1 C1 110.67(6)
Cl2 Ti1 C1 138.75(6)
O1 Ti1 C2 95.00(7)
Cl1 Ti1 C2 142.64(6)
Cl2 Ti1 C2 103.99(6)
C1 Ti1 C2 35.55(8)
O1 Ti1 C5 120.71(7)
Cl1 Ti1 C5 85.35(5)
Cl2 Ti1 C5 132.07(6)
C1 Ti1 C5 34.73(7)
C2 Ti1 C5 57.39(7)
O1 Ti1 C4 149.24(7)
Cl1 Ti1 C4 93.41(5)
Cl2 Ti1 C4 97.92(6)
C1 Ti1 C4 58.41(8)
C2 Ti1 C4 58.05(7)
C5 Ti1 C4 34.15(7)
O1 Ti1 C3 126.70(7)
Cl1 Ti1 C3 127.52(5)
Cl2 Ti1 C3 82.97(6)
C1 Ti1 C3 58.08(8)
C2 Ti1 C3 34.38(8)
C5 Ti1 C3 56.68(7)
C4 Ti1 C3 34.80(7)
C30 O1 Ti1 158.94(13)
C5 C1 C2 107.2(2)
C5 C1 Ti1 76.25(12)
C2 C1 Ti1 73.06(12)
C3 C2 C1 109.03(19)
C3 C2 C6 122.6(2)
C1 C2 C6 128.2(2)
C3 C2 Ti1 76.46(12)
C1 C2 Ti1 71.39(11)
C6 C2 Ti1 114.65(14)
C2 C3 C4 107.32(19)
C2 C3 C17 118.27(19)
C4 C3 C17 134.2(2)
C2 C3 Ti1 69.15(11)
C4 C3 Ti1 71.82(11)
C17 C3 Ti1 127.74(14)
C5 C4 C3 106.73(19)
C5 C4 C18 118.86(19)
C3 C4 C18 134.4(2)
C5 C4 Ti1 72.85(12)
C3 C4 Ti1 73.38(12)
C18 C4 Ti1 117.80(14)
C1 C5 C4 109.38(19)
C1 C5 C29 128.0(2)
C4 C5 C29 122.6(2)
C1 C5 Ti1 69.02(11)
C4 C5 Ti1 73.00(12)
C29 C5 Ti1 124.43(14)
C7 C6 C11 120.7(2)
C7 C6 C2 121.4(2)
C11 C6 C2 117.9(2)
C8 C7 C6 120.5(2)
C7 C8 C9 118.9(3)
C10 C9 C8 121.2(2)
C9 C10 C11 121.2(2)
C10 C11 C6 117.2(2)
C10 C11 C12 122.9(2)
C6 C11 C12 119.8(2)
C13 C12 C17 117.8(2)
C13 C12 C11 120.9(2)
C17 C12 C11 121.0(2)
C14 C13 C12 121.8(2)
C13 C14 C15 120.0(2)
C16 C15 C14 119.8(3)
C15 C16 C17 121.9(2)
C16 C17 C12 118.5(2)
C16 C17 C3 123.2(2)
C12 C17 C3 118.1(2)
C19 C18 C23 118.5(2)
C19 C18 C4 123.4(2)
C23 C18 C4 118.0(2)
C20 C19 C18 121.4(2)
C19 C20 C21 120.0(2)
C22 C21 C20 119.6(2)
C21 C22 C23 122.0(2)
C22 C23 C18 117.8(2)
C22 C23 C24 121.1(2)
C18 C23 C24 121.0(2)
C25 C24 C29 117.1(2)
C25 C24 C23 122.2(2)
C29 C24 C23 120.5(2)
C26 C25 C24 121.5(2)
C25 C26 C27 120.5(2)
C28 C27 C26 119.6(2)
C27 C28 C29 120.5(2)
C28 C29 C24 120.8(2)
C28 C29 C5 121.7(2)
C24 C29 C5 117.4(2)
O1 C30 C31 120.04(19)
O1 C30 C35 117.7(2)
C31 C30 C35 122.2(2)
C30 C31 C32 117.6(2)
C30 C31 C36 122.3(2)
C32 C31 C36 120.1(2)
C33 C32 C31 122.2(2)
C32 C33 C34 118.1(2)
C32 C33 C37 121.3(2)
C34 C33 C37 120.6(2)
C35 C34 C33 122.7(2)
C34 C35 C30 117.0(2)
C34 C35 C38 122.1(2)
C30 C35 C38 120.8(2)

loop_
_geom_bond_atom_site_label_1
_geom_bond_atom_site_label_2
_geom_bond_distance
Ti1 O1 1.7737(16)
Ti1 Cl1 2.2508(6)
Ti1 Cl2 2.2614(7)
Ti1 C1 2.324(2)
Ti1 C2 2.346(2)
Ti1 C5 2.418(2)
Ti1 C4 2.420(2)
Ti1 C3 2.440(2)
O1 C30 1.376(3)
C1 C5 1.418(3)
C1 C2 1.426(3)
C2 C3 1.418(3)
C2 C6 1.451(3)
C3 C4 1.454(3)
C3 C17 1.456(3)
C4 C5 1.420(3)
C4 C18 1.462(3)
C5 C29 1.458(3)
C6 C7 1.393(3)
C6 C11 1.410(3)
C7 C8 1.379(3)
C8 C9 1.394(4)
C9 C10 1.361(4)
C10 C11 1.409(3)
C11 C12 1.461(3)
C12 C13 1.409(3)
C12 C17 1.430(3)
C13 C14 1.369(4)
C14 C15 1.381(4)
C15 C16 1.379(4)
C16 C17 1.388(3)
C18 C19 1.400(3)
C18 C23 1.425(3)
C19 C20 1.376(3)
C20 C21 1.392(3)
C21 C22 1.369(4)
C22 C23 1.408(3)
C23 C24 1.464(3)
C24 C25 1.401(3)
C24 C29 1.410(3)
C25 C26 1.379(4)
C26 C27 1.384(4)
C27 C28 1.375(3)
C28 C29 1.393(3)
C30 C31 1.389(3)
C30 C35 1.407(3)
C31 C32 1.394(3)
C31 C36 1.504(3)
C32 C33 1.383(3)
C33 C34 1.387(4)
C33 C37 1.509(3)
C34 C35 1.384(4)
C35 C38 1.493(4)

loop_
_geom_torsion_atom_site_label_1
_geom_torsion_atom_site_label_2
_geom_torsion_atom_site_label_3
_geom_torsion_atom_site_label_4
_geom_torsion
Cl1 Ti1 O1 C30 -139.5(4)
Cl2 Ti1 O1 C30 113.1(4)
C1 Ti1 O1 C30 -28.0(4)
C2 Ti1 O1 C30 7.4(4)
C5 Ti1 O1 C30 -47.3(4)
C4 Ti1 O1 C30 -19.4(5)
C3 Ti1 O1 C30 22.0(4)
O1 Ti1 C1 C5 -150.02(14)
Cl1 Ti1 C1 C5 -45.86(14)
Cl2 Ti1 C1 C5 97.97(14)
C2 Ti1 C1 C5 113.1(2)
C4 Ti1 C1 C5 35.09(13)
C3 Ti1 C1 C5 76.27(14)
O1 Ti1 C1 C2 96.91(14)
Cl1 Ti1 C1 C2 -158.94(12)
Cl2 Ti1 C1 C2 -15.10(18)
C5 Ti1 C1 C2 -113.1(2)
C4 Ti1 C1 C2 -77.99(14)
C3 Ti1 C1 C2 -36.80(13)
C5 C1 C2 C3 -1.4(2)
Ti1 C1 C2 C3 67.83(15)
C5 C1 C2 C6 -176.4(2)
Ti1 C1 C2 C6 -107.2(2)
C5 C1 C2 Ti1 -69.27(14)
O1 Ti1 C2 C3 159.14(12)
Cl1 Ti1 C2 C3 -82.13(15)
Cl2 Ti1 C2 C3 54.02(12)
C1 Ti1 C2 C3 -115.78(18)
C5 Ti1 C2 C3 -77.30(13)
C4 Ti1 C2 C3 -36.67(12)
O1 Ti1 C2 C1 -85.08(14)
Cl1 Ti1 C2 C1 33.65(19)
Cl2 Ti1 C2 C1 169.80(12)
C5 Ti1 C2 C1 38.48(13)
C4 Ti1 C2 C1 79.11(14)
C3 Ti1 C2 C1 115.78(18)
O1 Ti1 C2 C6 39.22(18)
Cl1 Ti1 C2 C6 157.94(13)
Cl2 Ti1 C2 C6 -65.90(18)
C1 Ti1 C2 C6 124.3(2)
C5 Ti1 C2 C6 162.8(2)
C4 Ti1 C2 C6 -156.6(2)
C3 Ti1 C2 C6 -119.9(2)
C1 C2 C3 C4 -2.5(2)
C6 C2 C3 C4 172.87(18)
Ti1 C2 C3 C4 62.06(14)
C1 C2 C3 C17 172.87(18)
C6 C2 C3 C17 -11.8(3)
Ti1 C2 C3 C17 -122.61(18)
C1 C2 C3 Ti1 -64.52(14)
C6 C2 C3 Ti1 110.8(2)
O1 Ti1 C3 C2 -26.25(15)
Cl1 Ti1 C3 C2 130.72(11)
Cl2 Ti1 C3 C2 -127.70(12)
C1 Ti1 C3 C2 38.08(12)
C5 Ti1 C3 C2 79.55(14)
C4 Ti1 C3 C2 117.41(18)
O1 Ti1 C3 C4 -143.67(12)
Cl1 Ti1 C3 C4 13.31(15)
Cl2 Ti1 C3 C4 114.89(12)
C1 Ti1 C3 C4 -79.33(13)
C2 Ti1 C3 C4 -117.41(18)
C5 Ti1 C3 C4 -37.86(12)
O1 Ti1 C3 C17 84.0(2)
Cl1 Ti1 C3 C17 -119.03(18)
Cl2 Ti1 C3 C17 -17.46(19)
C1 Ti1 C3 C17 148.3(2)
C2 Ti1 C3 C17 110.2(2)
C5 Ti1 C3 C17 -170.2(2)
C4 Ti1 C3 C17 -132.3(3)
C2 C3 C4 C5 5.4(2)
C17 C3 C4 C5 -168.9(2)
Ti1 C3 C4 C5 65.72(14)
C2 C3 C4 C18 -173.2(2)
C17 C3 C4 C18 12.5(4)
Ti1 C3 C4 C18 -112.9(2)
C2 C3 C4 Ti1 -60.34(14)
C17 C3 C4 Ti1 125.4(2)
O1 Ti1 C4 C5 -45.72(19)
Cl1 Ti1 C4 C5 76.55(12)
Cl2 Ti1 C4 C5 -179.36(11)
C1 Ti1 C4 C5 -35.69(12)
C2 Ti1 C4 C5 -77.77(13)
C3 Ti1 C4 C5 -113.99(18)
O1 Ti1 C4 C3 68.27(19)
Cl1 Ti1 C4 C3 -169.46(12)
Cl2 Ti1 C4 C3 -65.37(12)
C1 Ti1 C4 C3 78.30(13)
C2 Ti1 C4 C3 36.22(12)
C5 Ti1 C4 C3 113.99(18)
O1 Ti1 C4 C18 -159.81(15)
Cl1 Ti1 C4 C18 -37.55(17)
Cl2 Ti1 C4 C18 66.55(17)
C1 Ti1 C4 C18 -149.79(19)
C2 Ti1 C4 C18 168.1(2)
C5 Ti1 C4 C18 -114.1(2)
C3 Ti1 C4 C18 131.9(2)
C2 C1 C5 C4 4.9(2)
Ti1 C1 C5 C4 -62.17(14)
C2 C1 C5 C29 -174.96(19)
Ti1 C1 C5 C29 118.0(2)
C2 C1 C5 Ti1 67.08(14)
C3 C4 C5 C1 -6.4(2)
C18 C4 C5 C1 172.49(18)
Ti1 C4 C5 C1 59.70(14)
C3 C4 C5 C29 173.49(18)
C18 C4 C5 C29 -7.6(3)
Ti1 C4 C5 C29 -120.42(19)
C3 C4 C5 Ti1 -66.08(13)
C18 C4 C5 Ti1 112.79(18)
O1 Ti1 C5 C1 35.53(16)
Cl1 Ti1 C5 C1 137.65(13)
Cl2 Ti1 C5 C1 -118.41(13)
C2 Ti1 C5 C1 -39.42(13)
C4 Ti1 C5 C1 -119.27(19)
C3 Ti1 C5 C1 -80.66(14)
O1 Ti1 C5 C4 154.80(11)
Cl1 Ti1 C5 C4 -103.08(12)
Cl2 Ti1 C5 C4 0.86(15)
C1 Ti1 C5 C4 119.27(19)
C2 Ti1 C5 C4 79.85(13)
C3 Ti1 C5 C4 38.61(12)
O1 Ti1 C5 C29 -87.0(2)
Cl1 Ti1 C5 C29 15.17(19)
Cl2 Ti1 C5 C29 119.10(18)
C1 Ti1 C5 C29 -122.5(3)
C2 Ti1 C5 C29 -161.9(2)
C4 Ti1 C5 C29 118.2(2)
C3 Ti1 C5 C29 156.9(2)
C3 C2 C6 C7 -180.0(2)
C1 C2 C6 C7 -5.6(3)
Ti1 C2 C6 C7 -90.7(2)
C3 C2 C6 C11 -2.2(3)
C1 C2 C6 C11 172.2(2)
Ti1 C2 C6 C11 87.1(2)
C11 C6 C7 C8 -3.3(3)
C2 C6 C7 C8 174.4(2)
C6 C7 C8 C9 -0.7(4)
C7 C8 C9 C10 3.4(4)
C8 C9 C10 C11 -2.2(4)
C9 C10 C11 C6 -1.8(3)
C9 C10 C11 C12 173.4(2)
C7 C6 C11 C10 4.5(3)
C2 C6 C11 C10 -173.28(19)
C7 C6 C11 C12 -170.8(2)
C2 C6 C11 C12 11.4(3)
C10 C11 C12 C13 -8.6(3)
C6 C11 C12 C13 166.4(2)
C10 C11 C12 C17 178.2(2)
C6 C11 C12 C17 -6.7(3)
C17 C12 C13 C14 3.2(3)
C11 C12 C13 C14 -170.1(2)
C12 C13 C14 C15 1.6(4)
C13 C14 C15 C16 -3.8(4)
C14 C15 C16 C17 0.9(4)
C15 C16 C17 C12 4.0(3)
C15 C16 C17 C3 178.5(2)
C13 C12 C17 C16 -5.9(3)
C11 C12 C17 C16 167.4(2)
C13 C12 C17 C3 179.30(19)
C11 C12 C17 C3 -7.4(3)
C2 C3 C17 C16 -158.3(2)
C4 C3 C17 C16 15.5(4)
Ti1 C3 C17 C16 117.2(2)
C2 C3 C17 C12 16.2(3)
C4 C3 C17 C12 -170.0(2)
Ti1 C3 C17 C12 -68.3(3)
C5 C4 C18 C19 -162.3(2)
C3 C4 C18 C19 16.2(4)
Ti1 C4 C18 C19 -77.5(2)
C5 C4 C18 C23 13.8(3)
C3 C4 C18 C23 -167.7(2)
Ti1 C4 C18 C23 98.7(2)
C23 C18 C19 C20 7.4(3)
C4 C18 C19 C20 -176.5(2)
C18 C19 C20 C21 -1.1(4)
C19 C20 C21 C22 -3.6(4)
C20 C21 C22 C23 1.9(4)
C21 C22 C23 C18 4.3(3)
C21 C22 C23 C24 -171.6(2)
C19 C18 C23 C22 -8.8(3)
C4 C18 C23 C22 174.87(19)
C19 C18 C23 C24 167.1(2)
C4 C18 C23 C24 -9.2(3)
C22 C23 C24 C25 -1.4(3)
C18 C23 C24 C25 -177.2(2)
C22 C23 C24 C29 173.7(2)
C18 C23 C24 C29 -2.1(3)
C29 C24 C25 C26 -1.1(3)
C23 C24 C25 C26 174.1(2)
C24 C25 C26 C27 0.1(4)
C25 C26 C27 C28 1.2(4)
C26 C27 C28 C29 -1.4(3)
C27 C28 C29 C24 0.2(3)
C27 C28 C29 C5 177.3(2)
C25 C24 C29 C28 1.0(3)
C23 C24 C29 C28 -174.3(2)
C25 C24 C29 C5 -176.2(2)
C23 C24 C29 C5 8.5(3)
C1 C5 C29 C28 -0.9(3)
C4 C5 C29 C28 179.2(2)
Ti1 C5 C29 C28 88.2(2)
C1 C5 C29 C24 176.2(2)
C4 C5 C29 C24 -3.6(3)
Ti1 C5 C29 C24 -94.7(2)
Ti1 O1 C30 C31 81.6(4)
Ti1 O1 C30 C35 -98.8(4)
O1 C30 C31 C32 -178.03(18)
C35 C30 C31 C32 2.4(3)
O1 C30 C31 C36 2.6(3)
C35 C30 C31 C36 -176.9(2)
C30 C31 C32 C33 0.8(3)
C36 C31 C32 C33 -179.8(2)
C31 C32 C33 C34 -2.7(3)
C31 C32 C33 C37 177.3(2)
C32 C33 C34 C35 1.6(4)
C37 C33 C34 C35 -178.4(2)
C33 C34 C35 C30 1.4(3)
C33 C34 C35 C38 -179.4(2)
O1 C30 C35 C34 176.98(19)
C31 C30 C35 C34 -3.5(3)
O1 C30 C35 C38 -2.3(3)
C31 C30 C35 C38 177.3(2)
